data_1564328
loop_
_publ_author_name
'Dong, Xinrui'
'Jiang, Wenhua'
'Hua, Dexiang'
'Wang, Xiaohui'
'Xu, Liang'
'Wu, Xiaoxing'

_publ_section_title
;
 Radical-Mediated Vicinal Addition of Alkoxysulfonyl/Fluorosulfonyl and
 Trifluoromethyl Groups to Aryl Alkyl Alkynes
;
_journal_name_full 'Chemical Science'
_journal_paper_doi 10.1039/D1SC03315H
_journal_year 2021
_chemical_formula_moiety 'C19 H21 F3 O3 S Si'
_chemical_formula_sum 'C19 H21 F3 O3 S Si'
_chemical_formula_weight 414.51
_space_group_crystal_system monoclinic
_space_group_IT_number 14
_space_group_name_Hall '-P 2ybc'
_space_group_name_H-M_alt 'P 1 21/c 1'
_atom_sites_solution_hydrogens geom
_atom_sites_solution_primary dual
_audit_creation_date 2021-04-14
_audit_creation_method
;
Olex2 1.2
(compiled 2018.05.29 svn.r3508 for OlexSys, GUI svn.r5506)
;
_audit_update_record
;
2021-05-15 deposited with the CCDC.	2021-08-03 downloaded from the CCDC.
;
_cell_angle_alpha 90
_cell_angle_beta 94.362(3)
_cell_angle_gamma 90
_cell_formula_units_Z 8
_cell_length_a 7.4060(3)
_cell_length_b 15.9894(6)
_cell_length_c 34.9562(12)
_cell_measurement_reflns_used 9912
_cell_measurement_temperature 193(2)
_cell_measurement_theta_max 44.428
_cell_measurement_theta_min 3.264
_cell_volume 4127.4(3)
_computing_cell_refinement 'SAINT v8.37A (Bruker, 2015)'
_computing_data_reduction 'SAINT v8.37A (Bruker, 2015)'
_computing_molecular_graphics 'Olex2 (Dolomanov et al., 2009)'
_computing_publication_material 'Olex2 (Dolomanov et al., 2009)'
_computing_structure_refinement 'ShelXL (Sheldrick, 2015)'
_computing_structure_solution 'ShelXT (Sheldrick, 2015)'
_diffrn_ambient_temperature 193.0
_diffrn_measured_fraction_theta_full 0.997
_diffrn_measured_fraction_theta_max 0.991
_diffrn_measurement_device_type 'Bruker D8 Venture'
_diffrn_measurement_method '\f and \w scans'
_diffrn_radiation_type GaK\a
_diffrn_radiation_wavelength 1.34139
_diffrn_reflns_av_R_equivalents 0.0959
_diffrn_reflns_av_unetI/netI 0.0793
_diffrn_reflns_Laue_measured_fraction_full 0.997
_diffrn_reflns_Laue_measured_fraction_max 0.991
_diffrn_reflns_limit_h_max 8
_diffrn_reflns_limit_h_min -9
_diffrn_reflns_limit_k_max 19
_diffrn_reflns_limit_k_min -19
_diffrn_reflns_limit_l_max 42
_diffrn_reflns_limit_l_min -40
_diffrn_reflns_number 46817
_diffrn_reflns_point_group_measured_fraction_full 0.997
_diffrn_reflns_point_group_measured_fraction_max 0.991
_diffrn_reflns_theta_full 53.594
_diffrn_reflns_theta_max 55.092
_diffrn_reflns_theta_min 3.263
_diffrn_standards_number 0
_exptl_absorpt_coefficient_mu 1.519
_exptl_absorpt_correction_T_max 0.7508
_exptl_absorpt_correction_T_min 0.5341
_exptl_absorpt_correction_type multi-scan
_exptl_absorpt_process_details
'SADABS-2016/2 (Bruker,2016/2) was used for absorption correction. wR2(int) was 0.1557 before and 0.0794 after correction. The Ratio of minimum to maximum transmission is 0.6978. The \l/2 correction factor is Not present.'
_exptl_crystal_colour colourless
_exptl_crystal_density_diffrn 1.334
_exptl_crystal_description prism
_exptl_crystal_F_000 1728
_exptl_crystal_size_max 0.05
_exptl_crystal_size_mid 0.01
_exptl_crystal_size_min 0.01
_refine_diff_density_max 0.271
_refine_diff_density_min -0.543
_refine_diff_density_rms 0.073
_refine_ls_extinction_method none
_refine_ls_goodness_of_fit_ref 1.025
_refine_ls_hydrogen_treatment constr
_refine_ls_matrix_type full
_refine_ls_number_parameters 495
_refine_ls_number_reflns 7828
_refine_ls_number_restraints 0
_refine_ls_restrained_S_all 1.025
_refine_ls_R_factor_all 0.1485
_refine_ls_R_factor_gt 0.0718
_refine_ls_shift/su_max 0.005
_refine_ls_shift/su_mean 0.001
_refine_ls_structure_factor_coef Fsqd
_refine_ls_weighting_details 'w=1/[\s^2^(Fo^2^)+(0.0689P)^2^+6.4085P] where P=(Fo^2^+2Fc^2^)/3'
_refine_ls_weighting_scheme calc
_refine_ls_wR_factor_gt 0.1544
_refine_ls_wR_factor_ref 0.1955
_reflns_Friedel_coverage 0.000
_reflns_number_gt 4172
_reflns_number_total 7828
_reflns_threshold_expression 'I > 2\s(I)'
_cod_data_source_file d1sc03315h2.cif
_cod_data_source_block 2104122315_0m
_cod_database_code 1564328
_shelx_shelxl_version_number 2016/6
_shelx_space_group_comment
;
The symmetry employed for this shelxl refinement is uniquely defined
by the following loop, which should always be used as a source of
symmetry information in preference to the above space-group names.
They are only intended as comments.
;
_shelx_estimated_absorpt_t_max 0.985
_shelx_estimated_absorpt_t_min 0.928
_olex2_refinement_description
;
1. Fixed Uiso
 At 1.2 times of:
  All C(H) groups
 At 1.5 times of:
  All C(H,H,H) groups
2.a Aromatic/amide H refined with riding coordinates:
 C9(H9), C10(H10), C12(H12), C13(H13), C15(H15), C16(H16), C17(H17), C18(H18),
 C19(H19), C28(H28), C29(H29), C31(H31), C32(H32), C34(H34), C35(H35), C36(H36),
  C37(H37), C38(H38)
2.b Idealised Me refined as rotating group:
 C1(H1A,H1B,H1C), C3(H3A,H3B,H3C), C4(H4A,H4B,H4C), C5(H5A,H5B,H5C), C20(H20A,
 H20B,H20C), C22(H22A,H22B,H22C), C23(H23A,H23B,H23C), C24(H24A,H24B,H24C)
;
_olex2_submission_special_instructions 'No special instructions were received'

loop_
_space_group_symop_operation_xyz
'x, y, z'
'-x, y+1/2, -z+1/2'
'-x, -y, -z'
'x, -y-1/2, z-1/2'

loop_
_atom_site_label
_atom_site_type_symbol
_atom_site_fract_x
_atom_site_fract_y
_atom_site_fract_z
_atom_site_U_iso_or_equiv
_atom_site_adp_type
_atom_site_occupancy
_atom_site_site_symmetry_order
_atom_site_calc_flag
_atom_site_refinement_flags_posn
_atom_site_refinement_flags_adp
_atom_site_refinement_flags_occupancy
_atom_site_disorder_assembly
_atom_site_disorder_group
S1 S 0.44444(17) 0.95425(7) 0.05563(3) 0.0469(3) Uani 1 1 d . . . . .
Si1 Si 0.23005(19) 0.79499(8) 0.06989(4) 0.0483(4) Uani 1 1 d . . . . .
F1 F 0.5304(4) 1.02997(17) 0.13273(7) 0.0583(7) Uani 1 1 d . . . . .
F2 F 0.3669(4) 1.01340(18) 0.17952(7) 0.0677(9) Uani 1 1 d . . . . .
F3 F 0.2640(4) 1.08348(17) 0.13035(8) 0.0683(8) Uani 1 1 d . . . . .
O1 O 0.4091(4) 1.04971(19) 0.05955(8) 0.0513(8) Uani 1 1 d . . . . .
O2 O 0.6325(4) 0.9426(2) 0.06548(9) 0.0560(9) Uani 1 1 d . . . . .
O3 O 0.3688(5) 0.9270(2) 0.01876(8) 0.0584(9) Uani 1 1 d . . . . .
C1 C 0.2476(8) 1.0854(4) 0.03921(16) 0.0733(17) Uani 1 1 d . . . . .
H1A H 0.260211 1.083595 0.011515 0.110 Uiso 1 1 calc GR . . . .
H1B H 0.233211 1.143561 0.047288 0.110 Uiso 1 1 calc GR . . . .
H1C H 0.140948 1.053008 0.045166 0.110 Uiso 1 1 calc GR . . . .
C2 C 0.3129(6) 0.9030(3) 0.08920(12) 0.0436(11) Uani 1 1 d . . . . .
C3 C 0.1750(8) 0.7214(3) 0.10863(14) 0.0609(14) Uani 1 1 d . . . . .
H3A H 0.274726 0.720683 0.128727 0.091 Uiso 1 1 calc GR . . . .
H3B H 0.157547 0.665030 0.097941 0.091 Uiso 1 1 calc GR . . . .
H3C H 0.063668 0.739655 0.119611 0.091 Uiso 1 1 calc GR . . . .
C4 C 0.4245(8) 0.7458(3) 0.04764(15) 0.0656(15) Uani 1 1 d . . . . .
H4A H 0.453604 0.778411 0.025198 0.098 Uiso 1 1 calc GR . . . .
H4B H 0.392146 0.688580 0.039666 0.098 Uiso 1 1 calc GR . . . .
H4C H 0.529919 0.744346 0.066343 0.098 Uiso 1 1 calc GR . . . .
C5 C 0.0281(7) 0.8098(3) 0.03630(14) 0.0611(14) Uani 1 1 d . . . . .
H5A H -0.074243 0.827449 0.050590 0.092 Uiso 1 1 calc GR . . . .
H5B H -0.001814 0.757071 0.023026 0.092 Uiso 1 1 calc GR . . . .
H5C H 0.052944 0.852873 0.017444 0.092 Uiso 1 1 calc GR . . . .
C6 C 0.2794(6) 0.9363(3) 0.12357(12) 0.0416(11) Uani 1 1 d . . . . .
C7 C 0.3624(7) 1.0160(3) 0.14103(13) 0.0477(12) Uani 1 1 d . . . . .
C8 C 0.1377(6) 0.8981(3) 0.14629(12) 0.0412(11) Uani 1 1 d . . . . .
C9 C 0.1792(6) 0.8599(3) 0.18235(12) 0.0428(11) Uani 1 1 d . . . . .
H9 H 0.299480 0.861455 0.193879 0.051 Uiso 1 1 calc R . . . .
C10 C 0.0464(6) 0.8207(3) 0.20061(12) 0.0417(11) Uani 1 1 d . . . . .
H10 H 0.077249 0.793728 0.224421 0.050 Uiso 1 1 calc R . . . .
C11 C -0.1335(6) 0.8191(3) 0.18542(12) 0.0417(11) Uani 1 1 d . . . . .
C12 C -0.1744(7) 0.8602(3) 0.15051(12) 0.0437(11) Uani 1 1 d . . . . .
H12 H -0.296177 0.861368 0.139775 0.052 Uiso 1 1 calc R . . . .
C13 C -0.0414(6) 0.8989(3) 0.13135(12) 0.0441(11) Uani 1 1 d . . . . .
H13 H -0.072635 0.926515 0.107696 0.053 Uiso 1 1 calc R . . . .
C14 C -0.2744(6) 0.7751(3) 0.20513(13) 0.0423(11) Uani 1 1 d . . . . .
C15 C -0.2789(7) 0.7780(3) 0.24494(13) 0.0472(12) Uani 1 1 d . . . . .
H15 H -0.190175 0.809391 0.259828 0.057 Uiso 1 1 calc R . . . .
C16 C -0.4117(7) 0.7355(3) 0.26293(15) 0.0552(13) Uani 1 1 d . . . . .
H16 H -0.414377 0.738932 0.290010 0.066 Uiso 1 1 calc R . . . .
C17 C -0.5394(7) 0.6887(3) 0.24214(16) 0.0572(14) Uani 1 1 d . . . . .
H17 H -0.629439 0.659307 0.254705 0.069 Uiso 1 1 calc R . . . .
C18 C -0.5358(7) 0.6847(3) 0.20320(16) 0.0564(13) Uani 1 1 d . . . . .
H18 H -0.623225 0.651768 0.188710 0.068 Uiso 1 1 calc R . . . .
C19 C -0.4064(7) 0.7280(3) 0.18454(14) 0.0486(12) Uani 1 1 d . . . . .
H19 H -0.407775 0.725527 0.157367 0.058 Uiso 1 1 calc R . . . .
S2 S 0.94114(19) 0.29823(8) 0.07284(4) 0.0572(4) Uani 1 1 d . . . . .
Si2 Si 0.7259(2) 0.45971(9) 0.08167(4) 0.0597(4) Uani 1 1 d . . . . .
F4 F 1.0363(4) 0.23856(18) 0.15254(8) 0.0673(8) Uani 1 1 d . . . . .
F5 F 0.8745(4) 0.26330(18) 0.19905(8) 0.0697(9) Uani 1 1 d . . . . .
F6 F 0.7706(4) 0.18378(17) 0.15354(8) 0.0682(8) Uani 1 1 d . . . . .
O4 O 0.9126(5) 0.2031(2) 0.08117(10) 0.0608(9) Uani 1 1 d . . . . .
O5 O 0.8593(5) 0.3168(2) 0.03555(9) 0.0718(11) Uani 1 1 d . . . . .
O6 O 1.1286(5) 0.3131(2) 0.08086(11) 0.0735(11) Uani 1 1 d . . . . .
C20 C 0.7414(8) 0.1644(4) 0.06736(16) 0.0783(18) Uani 1 1 d . . . . .
H20A H 0.723904 0.170443 0.039426 0.117 Uiso 1 1 calc GR . . . .
H20B H 0.641585 0.191826 0.079304 0.117 Uiso 1 1 calc GR . . . .
H20C H 0.743799 0.104861 0.074074 0.117 Uiso 1 1 calc GR . . . .
C21 C 0.8102(7) 0.3556(3) 0.10494(13) 0.0476(12) Uani 1 1 d . . . . .
C22 C 0.6802(8) 0.5396(3) 0.11829(15) 0.0688(16) Uani 1 1 d . . . . .
H22A H 0.566797 0.525961 0.129642 0.103 Uiso 1 1 calc GR . . . .
H22B H 0.669750 0.594771 0.106157 0.103 Uiso 1 1 calc GR . . . .
H22C H 0.779858 0.540068 0.138407 0.103 Uiso 1 1 calc GR . . . .
C23 C 0.5192(9) 0.4401(4) 0.04955(16) 0.088(2) Uani 1 1 d . . . . .
H23A H 0.546467 0.399394 0.029831 0.132 Uiso 1 1 calc GR . . . .
H23B H 0.478410 0.492575 0.037254 0.132 Uiso 1 1 calc GR . . . .
H23C H 0.423545 0.417945 0.064587 0.132 Uiso 1 1 calc GR . . . .
C24 C 0.9141(10) 0.5032(4) 0.05547(18) 0.096(2) Uani 1 1 d . . . . .
H24A H 1.024014 0.506638 0.072873 0.144 Uiso 1 1 calc GR . . . .
H24B H 0.881231 0.559232 0.045928 0.144 Uiso 1 1 calc GR . . . .
H24C H 0.936217 0.466695 0.033800 0.144 Uiso 1 1 calc GR . . . .
C25 C 0.7798(6) 0.3284(3) 0.14066(12) 0.0434(11) Uani 1 1 d . . . . .
C26 C 0.8647(8) 0.2534(3) 0.16077(14) 0.0536(13) Uani 1 1 d . . . . .
C27 C 0.6405(6) 0.3705(3) 0.16198(12) 0.0389(10) Uani 1 1 d . . . . .
C28 C 0.6838(6) 0.4128(3) 0.19685(12) 0.0424(11) Uani 1 1 d . . . . .
H28 H 0.805440 0.413924 0.207621 0.051 Uiso 1 1 calc R . . . .
C29 C 0.5502(6) 0.4526(3) 0.21539(12) 0.0426(11) Uani 1 1 d . . . . .
H29 H 0.581927 0.481116 0.238776 0.051 Uiso 1 1 calc R . . . .
C30 C 0.3703(6) 0.4520(3) 0.20075(12) 0.0414(11) Uani 1 1 d . . . . .
C31 C 0.3284(7) 0.4090(3) 0.16662(13) 0.0480(12) Uani 1 1 d . . . . .
H31 H 0.206487 0.407609 0.155973 0.058 Uiso 1 1 calc R . . . .
C32 C 0.4602(7) 0.3683(3) 0.14797(13) 0.0478(12) Uani 1 1 d . . . . .
H32 H 0.426999 0.338107 0.125096 0.057 Uiso 1 1 calc R . . . .
C33 C 0.2292(6) 0.4955(3) 0.22099(14) 0.0434(11) Uani 1 1 d . . . . .
C34 C 0.0923(7) 0.5407(3) 0.20118(16) 0.0539(13) Uani 1 1 d . . . . .
H34 H 0.087119 0.543231 0.173969 0.065 Uiso 1 1 calc R . . . .
C35 C -0.0371(8) 0.5824(3) 0.22067(18) 0.0632(15) Uani 1 1 d . . . . .
H35 H -0.129442 0.613780 0.206816 0.076 Uiso 1 1 calc R . . . .
C36 C -0.0317(8) 0.5783(3) 0.2601(2) 0.0678(16) Uani 1 1 d . . . . .
H36 H -0.121112 0.606344 0.273378 0.081 Uiso 1 1 calc R . . . .
C37 C 0.1014(8) 0.5343(3) 0.28002(16) 0.0596(14) Uani 1 1 d . . . . .
H37 H 0.104853 0.531901 0.307218 0.072 Uiso 1 1 calc R . . . .
C38 C 0.2319(7) 0.4929(3) 0.26094(14) 0.0495(12) Uani 1 1 d . . . . .
H38 H 0.324375 0.462458 0.275183 0.059 Uiso 1 1 calc R . . . .

loop_
_atom_site_aniso_label
_atom_site_aniso_U_11
_atom_site_aniso_U_22
_atom_site_aniso_U_33
_atom_site_aniso_U_23
_atom_site_aniso_U_13
_atom_site_aniso_U_12
S1 0.0506(8) 0.0524(7) 0.0386(6) 0.0030(5) 0.0100(5) 0.0017(6)
Si1 0.0575(9) 0.0471(8) 0.0406(7) -0.0059(6) 0.0049(6) 0.0007(7)
F1 0.060(2) 0.0627(18) 0.0527(16) -0.0023(13) 0.0093(14) -0.0178(15)
F2 0.088(2) 0.0721(19) 0.0437(16) -0.0130(14) 0.0132(15) -0.0267(17)
F3 0.083(2) 0.0479(17) 0.075(2) -0.0085(15) 0.0105(17) 0.0087(16)
O1 0.055(2) 0.0491(19) 0.0499(19) 0.0090(15) 0.0071(16) 0.0031(16)
O2 0.039(2) 0.069(2) 0.061(2) 0.0079(17) 0.0108(16) 0.0062(17)
O3 0.073(3) 0.069(2) 0.0346(17) -0.0029(16) 0.0075(16) -0.0041(19)
C1 0.075(4) 0.071(4) 0.074(4) 0.011(3) 0.001(3) 0.024(3)
C2 0.045(3) 0.047(3) 0.040(3) 0.004(2) 0.007(2) 0.006(2)
C3 0.082(4) 0.045(3) 0.057(3) 0.000(2) 0.012(3) -0.002(3)
C4 0.077(4) 0.059(3) 0.062(3) -0.006(3) 0.012(3) 0.008(3)
C5 0.061(4) 0.071(4) 0.051(3) -0.008(3) 0.001(3) 0.001(3)
C6 0.044(3) 0.040(3) 0.040(2) -0.001(2) 0.006(2) -0.004(2)
C7 0.054(3) 0.049(3) 0.042(3) 0.001(2) 0.013(2) -0.004(3)
C8 0.049(3) 0.038(3) 0.037(2) -0.005(2) 0.009(2) 0.000(2)
C9 0.045(3) 0.044(3) 0.040(2) 0.000(2) 0.005(2) -0.002(2)
C10 0.047(3) 0.043(3) 0.036(2) 0.0021(19) 0.007(2) 0.001(2)
C11 0.045(3) 0.037(2) 0.044(3) 0.000(2) 0.009(2) -0.001(2)
C12 0.045(3) 0.038(3) 0.048(3) 0.000(2) 0.003(2) 0.002(2)
C13 0.050(3) 0.043(3) 0.040(2) 0.006(2) 0.008(2) 0.004(2)
C14 0.045(3) 0.030(2) 0.053(3) 0.000(2) 0.008(2) 0.002(2)
C15 0.054(3) 0.035(2) 0.054(3) -0.002(2) 0.013(2) 0.002(2)
C16 0.068(4) 0.040(3) 0.061(3) 0.003(2) 0.025(3) -0.001(3)
C17 0.056(4) 0.041(3) 0.077(4) 0.009(3) 0.023(3) -0.004(3)
C18 0.055(3) 0.043(3) 0.072(4) 0.009(3) 0.006(3) -0.009(2)
C19 0.051(3) 0.038(3) 0.057(3) 0.005(2) 0.002(2) 0.003(2)
S2 0.0640(10) 0.0577(8) 0.0521(8) -0.0153(6) 0.0180(6) -0.0090(7)
Si2 0.0847(12) 0.0525(9) 0.0435(8) 0.0040(6) 0.0144(7) -0.0038(8)
F4 0.063(2) 0.068(2) 0.0704(19) -0.0091(15) 0.0037(16) 0.0156(16)
F5 0.098(3) 0.0652(19) 0.0450(17) -0.0007(14) 0.0007(15) 0.0205(17)
F6 0.091(2) 0.0427(17) 0.0705(19) 0.0032(14) 0.0037(17) -0.0083(16)
O4 0.065(2) 0.053(2) 0.065(2) -0.0214(17) 0.0137(18) -0.0096(18)
O5 0.093(3) 0.082(3) 0.042(2) -0.0115(18) 0.0141(19) -0.004(2)
O6 0.057(3) 0.085(3) 0.081(3) -0.026(2) 0.023(2) -0.019(2)
C20 0.085(5) 0.080(4) 0.071(4) -0.022(3) 0.008(3) -0.031(4)
C21 0.052(3) 0.048(3) 0.044(3) -0.011(2) 0.006(2) -0.006(2)
C22 0.092(5) 0.054(3) 0.061(3) 0.004(3) 0.014(3) 0.006(3)
C23 0.114(6) 0.090(5) 0.057(4) 0.011(3) -0.012(3) 0.003(4)
C24 0.138(7) 0.071(4) 0.085(5) 0.001(3) 0.046(4) -0.019(4)
C25 0.048(3) 0.041(3) 0.041(3) -0.007(2) 0.003(2) -0.004(2)
C26 0.062(4) 0.048(3) 0.052(3) -0.004(2) 0.009(3) 0.008(3)
C27 0.040(3) 0.040(2) 0.037(2) -0.0019(19) 0.009(2) -0.005(2)
C28 0.046(3) 0.038(3) 0.043(3) -0.002(2) 0.003(2) -0.003(2)
C29 0.050(3) 0.036(2) 0.042(2) -0.005(2) 0.005(2) -0.003(2)
C30 0.048(3) 0.035(2) 0.042(3) 0.004(2) 0.008(2) -0.005(2)
C31 0.049(3) 0.044(3) 0.050(3) 0.001(2) 0.004(2) 0.000(2)
C32 0.061(4) 0.042(3) 0.041(3) -0.003(2) 0.005(2) -0.006(2)
C33 0.042(3) 0.030(2) 0.060(3) 0.000(2) 0.008(2) -0.006(2)
C34 0.050(3) 0.037(3) 0.074(3) -0.002(2) 0.000(3) -0.004(2)
C35 0.054(4) 0.038(3) 0.096(5) -0.002(3) 0.001(3) 0.003(2)
C36 0.058(4) 0.040(3) 0.110(5) -0.012(3) 0.034(3) 0.000(3)
C37 0.075(4) 0.037(3) 0.070(3) -0.006(2) 0.027(3) 0.001(3)
C38 0.055(3) 0.035(3) 0.061(3) -0.002(2) 0.017(2) 0.001(2)

loop_
_atom_type_symbol
_atom_type_description
_atom_type_scat_dispersion_real
_atom_type_scat_dispersion_imag
_atom_type_scat_source
C C 0.0148 0.0070 'International Tables Vol C Tables 4.2.6.8 and 6.1.1.4'
H H 0.0000 0.0000 'International Tables Vol C Tables 4.2.6.8 and 6.1.1.4'
F F 0.0599 0.0411 'International Tables Vol C Tables 4.2.6.8 and 6.1.1.4'
O O 0.0412 0.0250 'International Tables Vol C Tables 4.2.6.8 and 6.1.1.4'
S S 0.2924 0.4247 'International Tables Vol C Tables 4.2.6.8 and 6.1.1.4'
Si Si 0.2153 0.2529 'International Tables Vol C Tables 4.2.6.8 and 6.1.1.4'

loop_
_geom_angle_atom_site_label_1
_geom_angle_atom_site_label_2
_geom_angle_atom_site_label_3
_geom_angle
_geom_angle_site_symmetry_1
_geom_angle_site_symmetry_3
_geom_angle_publ_flag
O1 S1 C2 106.79(19) . . ?
O2 S1 O1 106.0(2) . . ?
O2 S1 O3 119.1(2) . . ?
O2 S1 C2 110.8(2) . . ?
O3 S1 O1 108.69(19) . . ?
O3 S1 C2 104.9(2) . . ?
C3 Si1 C2 113.0(2) . . ?
C4 Si1 C2 106.7(2) . . ?
C4 Si1 C3 104.8(2) . . ?
C5 Si1 C2 109.1(2) . . ?
C5 Si1 C3 109.4(3) . . ?
C5 Si1 C4 113.8(2) . . ?
C1 O1 S1 118.5(3) . . ?
O1 C1 H1A 109.5 . . ?
O1 C1 H1B 109.5 . . ?
O1 C1 H1C 109.5 . . ?
H1A C1 H1B 109.5 . . ?
H1A C1 H1C 109.5 . . ?
H1B C1 H1C 109.5 . . ?
S1 C2 Si1 110.8(2) . . ?
C6 C2 S1 123.4(4) . . ?
C6 C2 Si1 125.8(3) . . ?
Si1 C3 H3A 109.5 . . ?
Si1 C3 H3B 109.5 . . ?
Si1 C3 H3C 109.5 . . ?
H3A C3 H3B 109.5 . . ?
H3A C3 H3C 109.5 . . ?
H3B C3 H3C 109.5 . . ?
Si1 C4 H4A 109.5 . . ?
Si1 C4 H4B 109.5 . . ?
Si1 C4 H4C 109.5 . . ?
H4A C4 H4B 109.5 . . ?
H4A C4 H4C 109.5 . . ?
H4B C4 H4C 109.5 . . ?
Si1 C5 H5A 109.5 . . ?
Si1 C5 H5B 109.5 . . ?
Si1 C5 H5C 109.5 . . ?
H5A C5 H5B 109.5 . . ?
H5A C5 H5C 109.5 . . ?
H5B C5 H5C 109.5 . . ?
C2 C6 C7 126.1(4) . . ?
C2 C6 C8 119.6(4) . . ?
C8 C6 C7 114.1(4) . . ?
F1 C7 F2 105.9(4) . . ?
F1 C7 F3 107.8(4) . . ?
F1 C7 C6 114.4(4) . . ?
F2 C7 C6 110.7(4) . . ?
F3 C7 F2 106.0(4) . . ?
F3 C7 C6 111.6(4) . . ?
C9 C8 C6 122.5(4) . . ?
C13 C8 C6 119.0(4) . . ?
C13 C8 C9 118.5(4) . . ?
C8 C9 H9 120.0 . . ?
C10 C9 C8 120.0(4) . . ?
C10 C9 H9 120.0 . . ?
C9 C10 H10 119.0 . . ?
C9 C10 C11 122.1(4) . . ?
C11 C10 H10 119.0 . . ?
C10 C11 C12 117.5(4) . . ?
C10 C11 C14 121.3(4) . . ?
C12 C11 C14 121.2(4) . . ?
C11 C12 H12 119.4 . . ?
C13 C12 C11 121.2(4) . . ?
C13 C12 H12 119.4 . . ?
C8 C13 H13 119.7 . . ?
C12 C13 C8 120.7(4) . . ?
C12 C13 H13 119.7 . . ?
C15 C14 C11 121.5(4) . . ?
C19 C14 C11 120.8(4) . . ?
C19 C14 C15 117.7(4) . . ?
C14 C15 H15 119.7 . . ?
C16 C15 C14 120.5(5) . . ?
C16 C15 H15 119.7 . . ?
C15 C16 H16 119.6 . . ?
C17 C16 C15 120.8(5) . . ?
C17 C16 H16 119.6 . . ?
C16 C17 H17 120.4 . . ?
C18 C17 C16 119.3(5) . . ?
C18 C17 H17 120.4 . . ?
C17 C18 H18 119.6 . . ?
C17 C18 C19 120.8(5) . . ?
C19 C18 H18 119.6 . . ?
C14 C19 H19 119.6 . . ?
C18 C19 C14 120.8(5) . . ?
C18 C19 H19 119.6 . . ?
O4 S2 C21 107.1(2) . . ?
O5 S2 O4 108.5(2) . . ?
O5 S2 C21 104.7(2) . . ?
O6 S2 O4 105.7(2) . . ?
O6 S2 O5 119.2(2) . . ?
O6 S2 C21 111.1(2) . . ?
C22 Si2 C21 111.8(2) . . ?
C22 Si2 C24 105.4(3) . . ?
C23 Si2 C21 109.5(2) . . ?
C23 Si2 C22 110.4(3) . . ?
C23 Si2 C24 112.3(3) . . ?
C24 Si2 C21 107.4(3) . . ?
C20 O4 S2 118.5(4) . . ?
O4 C20 H20A 109.5 . . ?
O4 C20 H20B 109.5 . . ?
O4 C20 H20C 109.5 . . ?
H20A C20 H20B 109.5 . . ?
H20A C20 H20C 109.5 . . ?
H20B C20 H20C 109.5 . . ?
S2 C21 Si2 110.5(2) . . ?
C25 C21 S2 123.3(4) . . ?
C25 C21 Si2 126.2(4) . . ?
Si2 C22 H22A 109.5 . . ?
Si2 C22 H22B 109.5 . . ?
Si2 C22 H22C 109.5 . . ?
H22A C22 H22B 109.5 . . ?
H22A C22 H22C 109.5 . . ?
H22B C22 H22C 109.5 . . ?
Si2 C23 H23A 109.5 . . ?
Si2 C23 H23B 109.5 . . ?
Si2 C23 H23C 109.5 . . ?
H23A C23 H23B 109.5 . . ?
H23A C23 H23C 109.5 . . ?
H23B C23 H23C 109.5 . . ?
Si2 C24 H24A 109.5 . . ?
Si2 C24 H24B 109.5 . . ?
Si2 C24 H24C 109.5 . . ?
H24A C24 H24B 109.5 . . ?
H24A C24 H24C 109.5 . . ?
H24B C24 H24C 109.5 . . ?
C21 C25 C26 126.4(4) . . ?
C21 C25 C27 119.3(4) . . ?
C27 C25 C26 114.2(4) . . ?
F4 C26 F5 104.7(4) . . ?
F4 C26 C25 114.1(4) . . ?
F5 C26 C25 111.1(4) . . ?
F6 C26 F4 107.6(4) . . ?
F6 C26 F5 106.0(4) . . ?
F6 C26 C25 112.6(4) . . ?
C28 C27 C25 122.2(4) . . ?
C32 C27 C25 120.0(4) . . ?
C32 C27 C28 117.8(4) . . ?
C27 C28 H28 119.9 . . ?
C29 C28 C27 120.3(4) . . ?
C29 C28 H28 119.9 . . ?
C28 C29 H29 119.1 . . ?
C28 C29 C30 121.7(4) . . ?
C30 C29 H29 119.1 . . ?
C29 C30 C31 117.6(4) . . ?
C29 C30 C33 120.9(4) . . ?
C31 C30 C33 121.5(4) . . ?
C30 C31 H31 119.4 . . ?
C32 C31 C30 121.3(5) . . ?
C32 C31 H31 119.4 . . ?
C27 C32 H32 119.4 . . ?
C31 C32 C27 121.3(4) . . ?
C31 C32 H32 119.4 . . ?
C34 C33 C30 121.5(4) . . ?
C34 C33 C38 118.0(5) . . ?
C38 C33 C30 120.5(4) . . ?
C33 C34 H34 119.6 . . ?
C33 C34 C35 120.8(5) . . ?
C35 C34 H34 119.6 . . ?
C34 C35 H35 120.0 . . ?
C36 C35 C34 119.9(5) . . ?
C36 C35 H35 120.0 . . ?
C35 C36 H36 119.9 . . ?
C37 C36 C35 120.2(5) . . ?
C37 C36 H36 119.9 . . ?
C36 C37 H37 119.8 . . ?
C36 C37 C38 120.4(5) . . ?
C38 C37 H37 119.8 . . ?
C33 C38 H38 119.6 . . ?
C37 C38 C33 120.7(5) . . ?
C37 C38 H38 119.6 . . ?

loop_
_geom_bond_atom_site_label_1
_geom_bond_atom_site_label_2
_geom_bond_distance
_geom_bond_site_symmetry_2
_geom_bond_publ_flag
S1 O1 1.556(3) . ?
S1 O2 1.421(3) . ?
S1 O3 1.434(3) . ?
S1 C2 1.781(5) . ?
Si1 C2 1.937(5) . ?
Si1 C3 1.863(5) . ?
Si1 C4 1.862(5) . ?
Si1 C5 1.845(5) . ?
F1 C7 1.318(5) . ?
F2 C7 1.344(5) . ?
F3 C7 1.339(5) . ?
O1 C1 1.460(6) . ?
C1 H1A 0.9800 . ?
C1 H1B 0.9800 . ?
C1 H1C 0.9800 . ?
C2 C6 1.354(6) . ?
C3 H3A 0.9800 . ?
C3 H3B 0.9800 . ?
C3 H3C 0.9800 . ?
C4 H4A 0.9800 . ?
C4 H4B 0.9800 . ?
C4 H4C 0.9800 . ?
C5 H5A 0.9800 . ?
C5 H5B 0.9800 . ?
C5 H5C 0.9800 . ?
C6 C7 1.522(6) . ?
C6 C8 1.494(6) . ?
C8 C9 1.413(6) . ?
C8 C13 1.388(6) . ?
C9 H9 0.9500 . ?
C9 C10 1.364(6) . ?
C10 H10 0.9500 . ?
C10 C11 1.396(6) . ?
C11 C12 1.398(6) . ?
C11 C14 1.473(6) . ?
C12 H12 0.9500 . ?
C12 C13 1.380(6) . ?
C13 H13 0.9500 . ?
C14 C15 1.395(6) . ?
C14 C19 1.390(6) . ?
C15 H15 0.9500 . ?
C15 C16 1.385(6) . ?
C16 H16 0.9500 . ?
C16 C17 1.371(7) . ?
C17 H17 0.9500 . ?
C17 C18 1.365(7) . ?
C18 H18 0.9500 . ?
C18 C19 1.386(7) . ?
C19 H19 0.9500 . ?
S2 O4 1.566(4) . ?
S2 O5 1.426(4) . ?
S2 O6 1.416(4) . ?
S2 C21 1.790(5) . ?
Si2 C21 1.936(5) . ?
Si2 C22 1.857(5) . ?
Si2 C23 1.855(6) . ?
Si2 C24 1.860(6) . ?
F4 C26 1.345(6) . ?
F5 C26 1.344(5) . ?
F6 C26 1.327(6) . ?
O4 C20 1.460(6) . ?
C20 H20A 0.9800 . ?
C20 H20B 0.9800 . ?
C20 H20C 0.9800 . ?
C21 C25 1.357(6) . ?
C22 H22A 0.9800 . ?
C22 H22B 0.9800 . ?
C22 H22C 0.9800 . ?
C23 H23A 0.9800 . ?
C23 H23B 0.9800 . ?
C23 H23C 0.9800 . ?
C24 H24A 0.9800 . ?
C24 H24B 0.9800 . ?
C24 H24C 0.9800 . ?
C25 C26 1.504(7) . ?
C25 C27 1.479(6) . ?
C27 C28 1.410(6) . ?
C27 C32 1.388(6) . ?
C28 H28 0.9500 . ?
C28 C29 1.378(6) . ?
C29 H29 0.9500 . ?
C29 C30 1.391(6) . ?
C30 C31 1.392(6) . ?
C30 C33 1.479(6) . ?
C31 H31 0.9500 . ?
C31 C32 1.378(6) . ?
C32 H32 0.9500 . ?
C33 C34 1.387(6) . ?
C33 C38 1.395(6) . ?
C34 H34 0.9500 . ?
C34 C35 1.388(7) . ?
C35 H35 0.9500 . ?
C35 C36 1.377(8) . ?
C36 H36 0.9500 . ?
C36 C37 1.360(8) . ?
C37 H37 0.9500 . ?
C37 C38 1.383(7) . ?
C38 H38 0.9500 . ?
